data_4035008
loop_
_publ_author_name
'Morohashi, Naoya'
'Nanbu, Kazuki'
'Sonehara, Hayato'
'Ogihara, Jun'
'Shimazaki, Takanori'
'Hattori, Tetsutaro'

_publ_section_title
;
 Design and Synthesis of Open-Chain Hosts Having a Partial Structure of
 p-tert-Butylthiacalixarene.
;
_journal_issue 4
_journal_name_full 'The Journal of organic chemistry'
_journal_page_first 2235
_journal_page_last 2243
_journal_paper_doi 10.1021/acs.joc.7b03137
_journal_volume 83
_journal_year 2018
_chemical_formula_sum 'C34.5 H43.5 N1.5 O6 S'
_chemical_formula_weight 607.27
_space_group_crystal_system triclinic
_space_group_IT_number 2
_space_group_name_Hall '-P 1'
_space_group_name_H-M_alt 'P -1'
_symmetry_cell_setting triclinic
_symmetry_space_group_name_H-M 'P -1'
_atom_sites_solution_hydrogens mixed
_audit_creation_method SHELXL-2017/1
_cell_angle_alpha 73.209(3)
_cell_angle_beta 88.784(3)
_cell_angle_gamma 88.223(3)
_cell_formula_units_Z 4
_cell_length_a 9.6064(19)
_cell_length_b 18.787(4)
_cell_length_c 19.001(4)
_cell_measurement_reflns_used 7034
_cell_measurement_temperature 100(2)
_cell_measurement_theta_max 28.19
_cell_measurement_theta_min 2.22
_cell_volume 3281.2(12)
_computing_cell_refinement 'Bruker SMART'
_computing_data_collection 'Bruker APEXII'
_computing_data_reduction 'Bruker SAINT'
_computing_molecular_graphics 'Yadokari-XG 2009 (Wakita Nemoto et al., 2009)'
_computing_publication_material 'Yadokari-XG 2009 (Wakita,Nemoto et al., 2009)'
_computing_structure_refinement 'SHELXL-2017/1 (Sheldrick, 2017)'
_computing_structure_solution 'Bruker SHELXTL'
_diffrn_ambient_temperature 100(2)
_diffrn_detector_area_resol_mean 8.333
_diffrn_measured_fraction_theta_full 0.971
_diffrn_measured_fraction_theta_max 0.971
_diffrn_measurement_device_type 'Bruker APEX-II CCD'
_diffrn_measurement_method 'phi and omega scans'
_diffrn_radiation_monochromator 'Bruker Helios multilayered confocal mirror'
_diffrn_radiation_source 'Bruker TXS fine-focus rotating anode'
_diffrn_radiation_type MoK\a
_diffrn_radiation_wavelength 0.71073
_diffrn_reflns_av_R_equivalents 0.0283
_diffrn_reflns_av_unetI/netI 0.0593
_diffrn_reflns_Laue_measured_fraction_full 0.971
_diffrn_reflns_Laue_measured_fraction_max 0.971
_diffrn_reflns_limit_h_max 10
_diffrn_reflns_limit_h_min -11
_diffrn_reflns_limit_k_max 21
_diffrn_reflns_limit_k_min -22
_diffrn_reflns_limit_l_max 22
_diffrn_reflns_limit_l_min -19
_diffrn_reflns_number 15464
_diffrn_reflns_point_group_measured_fraction_full 0.971
_diffrn_reflns_point_group_measured_fraction_max 0.971
_diffrn_reflns_theta_full 25.000
_diffrn_reflns_theta_max 25.000
_diffrn_reflns_theta_min 1.343
_exptl_absorpt_coefficient_mu 0.144
_exptl_absorpt_correction_T_max 0.7456
_exptl_absorpt_correction_T_min 0.6205
_exptl_absorpt_correction_type empirical
_exptl_absorpt_process_details 'SADABS Sheldrick 1996'
_exptl_crystal_colour colorless
_exptl_crystal_density_diffrn 1.229
_exptl_crystal_description prism
_exptl_crystal_F_000 1300
_exptl_crystal_size_max 0.2
_exptl_crystal_size_mid 0.05
_exptl_crystal_size_min 0.05
_refine_diff_density_max 0.968
_refine_diff_density_min -0.468
_refine_diff_density_rms 0.079
_refine_ls_extinction_method none
_refine_ls_goodness_of_fit_ref 1.014
_refine_ls_hydrogen_treatment mixed
_refine_ls_matrix_type full
_refine_ls_number_parameters 914
_refine_ls_number_reflns 11248
_refine_ls_number_restraints 257
_refine_ls_restrained_S_all 1.011
_refine_ls_R_factor_all 0.0834
_refine_ls_R_factor_gt 0.0703
_refine_ls_shift/su_max 0.000
_refine_ls_shift/su_mean 0.000
_refine_ls_structure_factor_coef Fsqd
_refine_ls_weighting_details 'w=1/[\s^2^(Fo^2^)+(0.1019P)^2^+6.0038P] where P=(Fo^2^+2Fc^2^)/3'
_refine_ls_weighting_scheme calc
_refine_ls_wR_factor_gt 0.1876
_refine_ls_wR_factor_ref 0.1987
_reflns_Friedel_coverage 0.000
_reflns_number_gt 9187
_reflns_number_total 11248
_reflns_threshold_expression 'I > 2\s(I)'
_cod_data_source_file jo7b03137_si_004.cif
_cod_data_source_block 4-pToluidine-oToluidine
_cod_original_cell_volume 3281.2(11)
_cod_original_formula_sum 'C34.50 H43.50 N1.50 O6 S'
_cod_database_code 4035008
_shelx_shelxl_version_number 2017/1
_shelx_space_group_comment
;
The symmetry employed for this shelxl refinement is uniquely defined
by the following loop, which should always be used as a source of
symmetry information in preference to the above space-group names.
They are only intended as comments.
;

loop_
_space_group_symop_operation_xyz
'x, y, z'
'-x, -y, -z'

loop_
_atom_site_label
_atom_site_type_symbol
_atom_site_fract_x
_atom_site_fract_y
_atom_site_fract_z
_atom_site_U_iso_or_equiv
_atom_site_adp_type
_atom_site_occupancy
_atom_site_site_symmetry_order
_atom_site_calc_flag
_atom_site_refinement_flags_posn
_atom_site_refinement_flags_adp
_atom_site_refinement_flags_occupancy
_atom_site_disorder_assembly
_atom_site_disorder_group
C1 C 0.0211(3) 0.45093(16) 0.26127(16) 0.0168(6) Uani 1 1 d . . . . .
C2 C 0.1040(3) 0.42611(16) 0.32350(16) 0.0160(6) Uani 1 1 d . . . . .
C3 C 0.1380(3) 0.35056(16) 0.35187(16) 0.0183(6) Uani 1 1 d . . . . .
H3 H 0.193648 0.334792 0.393238 0.022 Uiso 1 1 calc R U . . .
C4 C 0.0904(3) 0.29844(16) 0.31964(17) 0.0199(6) Uani 1 1 d . . . . .
C5 C 0.0016(3) 0.32491(17) 0.25954(17) 0.0207(7) Uani 1 1 d . . . . .
H5 H -0.034915 0.290786 0.238379 0.025 Uiso 1 1 calc R U . . .
C6 C -0.0344(3) 0.39998(17) 0.22999(16) 0.0186(6) Uani 1 1 d . . . . .
C7 C 0.1279(3) 0.21532(17) 0.34976(17) 0.0255(7) Uani 1 1 d D . . . .
C8 C 0.3884(3) 0.53806(15) 0.27468(16) 0.0170(6) Uani 1 1 d . . . . .
C9 C 0.5321(3) 0.54155(15) 0.25966(16) 0.0161(6) Uani 1 1 d . . . . .
C10 C 0.6241(3) 0.50013(15) 0.31220(16) 0.0156(6) Uani 1 1 d . . . . .
H10 H 0.718762 0.501134 0.300740 0.019 Uiso 1 1 calc R U . . .
C11 C 0.5799(3) 0.45676(15) 0.38195(16) 0.0156(6) Uani 1 1 d . . . . .
C12 C 0.4382(3) 0.45549(16) 0.39657(16) 0.0167(6) Uani 1 1 d . . . . .
H12 H 0.405721 0.427586 0.442377 0.020 Uiso 1 1 calc R U . . .
C13 C 0.3429(3) 0.49495(16) 0.34442(17) 0.0166(6) Uani 1 1 d . . . . .
C14 C 0.6882(3) 0.41306(16) 0.43825(16) 0.0175(6) Uani 1 1 d . . . . .
C15 C 0.7510(4) 0.34969(17) 0.41165(18) 0.0245(7) Uani 1 1 d . . . . .
H15B H 0.792840 0.369632 0.363931 0.037 Uiso 1 1 calc R U . . .
H15C H 0.820584 0.323210 0.445533 0.037 Uiso 1 1 calc R U . . .
H15A H 0.679045 0.316353 0.408731 0.037 Uiso 1 1 calc R U . . .
C16 C 0.8032(3) 0.46552(17) 0.44541(17) 0.0228(7) Uani 1 1 d . . . . .
H16B H 0.762889 0.505226 0.462166 0.034 Uiso 1 1 calc R U . . .
H16C H 0.870836 0.438332 0.480121 0.034 Uiso 1 1 calc R U . . .
H16A H 0.847544 0.485778 0.398417 0.034 Uiso 1 1 calc R U . . .
C17 C 0.6221(3) 0.38007(18) 0.51438(17) 0.0243(7) Uani 1 1 d . . . . .
H17B H 0.582152 0.419428 0.531789 0.036 Uiso 1 1 calc R U . . .
H17C H 0.550573 0.346631 0.511127 0.036 Uiso 1 1 calc R U . . .
H17A H 0.692112 0.353488 0.547929 0.036 Uiso 1 1 calc R U . . .
C18 C -0.1260(3) 0.42404(18) 0.16334(18) 0.0228(7) Uani 1 1 d . . . . .
H18B H -0.202782 0.390331 0.169576 0.027 Uiso 1 1 calc R U . . .
H18A H -0.164665 0.473446 0.158872 0.027 Uiso 1 1 calc R U . . .
C19 C -0.0461(4) 0.4247(2) 0.09428(19) 0.0294(8) Uani 1 1 d . . . . .
C20 C 0.5900(3) 0.59383(16) 0.18872(16) 0.0191(6) Uani 1 1 d . . . . .
H20A H 0.690708 0.593180 0.191968 0.023 Uiso 1 1 calc R U . . .
H20B H 0.556632 0.643999 0.185137 0.023 Uiso 1 1 calc R U . . .
C21 C 0.5523(3) 0.57578(16) 0.11813(16) 0.0199(7) Uani 1 1 d . . . . .
O1 O -0.0087(2) 0.52560(12) 0.23009(13) 0.0233(5) Uani 1 1 d D . . . .
H1 H 0.041(4) 0.549(2) 0.250(2) 0.054(14) Uiso 1 1 d D . . . .
O2 O 0.2921(2) 0.57546(12) 0.22490(12) 0.0212(5) Uani 1 1 d D . . . .
H2 H 0.334(4) 0.579(3) 0.1862(16) 0.049(14) Uiso 1 1 d D . . . .
O3 O 0.0794(3) 0.4180(2) 0.09173(16) 0.0636(10) Uani 1 1 d . . . . .
O4 O -0.1238(3) 0.43198(16) 0.03623(14) 0.0381(6) Uani 1 1 d D . . . .
H4 H -0.084(5) 0.424(3) -0.0016(19) 0.062(16) Uiso 1 1 d D . . . .
O5 O 0.4225(2) 0.57707(12) 0.10363(12) 0.0244(5) Uani 1 1 d . . . . .
O6 O 0.6483(2) 0.56095(13) 0.07903(12) 0.0272(5) Uani 1 1 d . . . . .
N1 N 0.3493(3) 0.45733(16) 0.05770(15) 0.0238(6) Uani 1 1 d D . . . .
H1A H 0.363(4) 0.5009(14) 0.064(2) 0.039(12) Uiso 1 1 d D . . . .
H1C H 0.362(5) 0.450(3) 0.0147(15) 0.054(14) Uiso 1 1 d D . . . .
H1B H 0.259(2) 0.452(2) 0.064(2) 0.030(10) Uiso 1 1 d D . . . .
C22 C 0.4245(3) 0.39937(17) 0.11305(17) 0.0204(7) Uani 1 1 d . . . . .
C23 C 0.3989(3) 0.39309(18) 0.18684(18) 0.0238(7) Uani 1 1 d . . . . .
H23 H 0.334249 0.424738 0.200462 0.029 Uiso 1 1 calc R U . . .
C24 C 0.4707(4) 0.33924(17) 0.23964(18) 0.0258(7) Uani 1 1 d . . . . .
H24 H 0.455368 0.335855 0.288979 0.031 Uiso 1 1 calc R U . . .
C25 C 0.5655(4) 0.28978(17) 0.22096(18) 0.0247(7) Uani 1 1 d . . . . .
C26 C 0.5887(4) 0.29718(18) 0.14658(19) 0.0269(7) Uani 1 1 d . . . . .
H26 H 0.651367 0.264700 0.132911 0.032 Uiso 1 1 calc R U . . .
C27 C 0.5198(3) 0.35221(19) 0.09221(18) 0.0259(7) Uani 1 1 d . . . . .
H27 H 0.537641 0.357176 0.042745 0.031 Uiso 1 1 calc R U . . .
C28 C 0.6409(4) 0.2306(2) 0.2795(2) 0.0342(8) Uani 1 1 d . . . . .
H28C H 0.701557 0.201878 0.256709 0.051 Uiso 1 1 calc R U . . .
H28A H 0.694821 0.253524 0.308469 0.051 Uiso 1 1 calc R U . . .
H28B H 0.574310 0.198550 0.310501 0.051 Uiso 1 1 calc R U . . .
C29 C 0.0180(3) 0.05437(17) 0.73262(17) 0.0194(6) Uani 1 1 d . . . . .
C30 C 0.1063(3) 0.07660(17) 0.67155(17) 0.0190(6) Uani 1 1 d . . . . .
C31 C 0.1406(3) 0.15139(17) 0.64400(16) 0.0194(6) Uani 1 1 d . . . . .
H31 H 0.198762 0.165716 0.602864 0.023 Uiso 1 1 calc R U . . .
C32 C 0.0911(3) 0.20452(17) 0.67580(17) 0.0209(7) Uani 1 1 d . . . . .
C33 C -0.0016(3) 0.18122(17) 0.73548(17) 0.0204(6) Uani 1 1 d . . . . .
H33 H -0.039899 0.216532 0.756413 0.025 Uiso 1 1 calc R U . . .
C34 C -0.0385(3) 0.10752(17) 0.76462(17) 0.0195(6) Uani 1 1 d . . . . .
C35 C 0.1277(4) 0.28705(17) 0.64637(19) 0.0263(7) Uani 1 1 d . . . . .
C36 C 0.2489(4) 0.2992(2) 0.5903(2) 0.0405(10) Uani 1 1 d . . . . .
H36B H 0.224716 0.280610 0.550161 0.061 Uiso 1 1 calc R U . . .
H36C H 0.266702 0.351322 0.571970 0.061 Uiso 1 1 calc R U . . .
H36A H 0.330793 0.273103 0.613629 0.061 Uiso 1 1 calc R U . . .
C37 C -0.0001(4) 0.3309(2) 0.6071(2) 0.0403(10) Uani 1 1 d . . . . .
H37B H -0.025631 0.311657 0.567695 0.060 Uiso 1 1 calc R U . . .
H37C H -0.076415 0.326074 0.641453 0.060 Uiso 1 1 calc R U . . .
H37A H 0.021997 0.382459 0.587606 0.060 Uiso 1 1 calc R U . . .
C38 C 0.1694(5) 0.3170(2) 0.7091(2) 0.0392(9) Uani 1 1 d . . . . .
H38B H 0.191935 0.368536 0.689823 0.059 Uiso 1 1 calc R U . . .
H38C H 0.093496 0.312163 0.743667 0.059 Uiso 1 1 calc R U . . .
H38A H 0.249218 0.289322 0.733266 0.059 Uiso 1 1 calc R U . . .
C39 C 0.3899(3) -0.03676(16) 0.72271(17) 0.0212(7) Uani 1 1 d . . . . .
C40 C 0.5320(3) -0.04115(16) 0.73987(17) 0.0212(7) Uani 1 1 d . . . . .
C41 C 0.6254(3) 0.00003(16) 0.68773(17) 0.0187(6) Uani 1 1 d . . . . .
H41 H 0.718634 -0.000929 0.700284 0.022 Uiso 1 1 calc R U . . .
C42 C 0.5852(3) 0.04286(15) 0.61720(16) 0.0167(6) Uani 1 1 d . . . . .
C43 C 0.4450(3) 0.04345(16) 0.60103(17) 0.0192(6) Uani 1 1 d . . . . .
H43 H 0.414807 0.070346 0.554507 0.023 Uiso 1 1 calc R U . . .
C44 C 0.3480(3) 0.00482(17) 0.65259(18) 0.0210(7) Uani 1 1 d . . . . .
C45 C 0.6937(3) 0.08634(16) 0.56202(16) 0.0183(6) Uani 1 1 d . . . . .
C46 C 0.8174(3) 0.03428(17) 0.55650(18) 0.0228(7) Uani 1 1 d . . . . .
H46B H 0.856831 0.013313 0.604277 0.034 Uiso 1 1 calc R U . . .
H46C H 0.785887 -0.004935 0.538205 0.034 Uiso 1 1 calc R U . . .
H46A H 0.886755 0.061956 0.523564 0.034 Uiso 1 1 calc R U . . .
C47 C 0.6332(3) 0.11885(18) 0.48487(17) 0.0240(7) Uani 1 1 d . . . . .
H47B H 0.555596 0.151612 0.487115 0.036 Uiso 1 1 calc R U . . .
H47C H 0.703505 0.146085 0.452313 0.036 Uiso 1 1 calc R U . . .
H47A H 0.602638 0.079194 0.466953 0.036 Uiso 1 1 calc R U . . .
C48 C 0.7449(4) 0.15059(17) 0.58878(18) 0.0238(7) Uani 1 1 d . . . . .
H48B H 0.783130 0.131059 0.637041 0.036 Uiso 1 1 calc R U . . .
H48C H 0.815454 0.176744 0.555578 0.036 Uiso 1 1 calc R U . . .
H48A H 0.668292 0.184106 0.590443 0.036 Uiso 1 1 calc R U . . .
C49 C 0.5870(4) -0.09198(19) 0.81236(18) 0.0285(8) Uani 1 1 d . . . . .
H49A H 0.558830 -0.142353 0.817380 0.034 Uiso 1 1 calc R U . . .
H49B H 0.688032 -0.091892 0.810619 0.034 Uiso 1 1 calc R U . . .
C50 C 0.5369(5) -0.07010(19) 0.87984(19) 0.0370(10) Uani 1 1 d . . . . .
O7 O -0.0161(2) -0.01805(12) 0.76370(14) 0.0282(5) Uani 1 1 d D . . . .
H7 H 0.035(4) -0.047(2) 0.750(3) 0.062(16) Uiso 1 1 d D . . . .
O8 O 0.2907(3) -0.07277(13) 0.77184(14) 0.0287(5) Uani 1 1 d D . . . .
H8 H 0.315(5) -0.075(3) 0.8139(14) 0.054(15) Uiso 1 1 d D . . . .
O9 O 0.4077(3) -0.07356(14) 0.89506(13) 0.0377(6) Uani 1 1 d . . . . .
O10 O 0.6251(4) -0.04919(19) 0.91712(14) 0.0585(10) Uani 1 1 d . . . . .
C51 C 0.4078(3) 0.10654(18) 0.88293(18) 0.0241(7) Uani 1 1 d . . . . .
C52 C 0.3881(3) 0.11111(18) 0.81000(18) 0.0246(7) Uani 1 1 d . . . . .
H52 H 0.328011 0.079288 0.796982 0.029 Uiso 1 1 calc R U . . .
C53 C 0.4597(3) 0.16407(17) 0.75648(18) 0.0241(7) Uani 1 1 d . . . . .
H53 H 0.448164 0.167020 0.707236 0.029 Uiso 1 1 calc R U . . .
C54 C 0.5488(3) 0.21316(17) 0.77512(18) 0.0234(7) Uani 1 1 d . . . . .
C55 C 0.5652(4) 0.20710(18) 0.84906(19) 0.0259(7) Uani 1 1 d . . . . .
H55 H 0.623518 0.239454 0.862441 0.031 Uiso 1 1 calc R U . . .
C56 C 0.4960(4) 0.15363(19) 0.90346(18) 0.0276(7) Uani 1 1 d . . . . .
H56 H 0.508907 0.149569 0.952849 0.033 Uiso 1 1 calc R U . . .
C57 C 0.6239(4) 0.27131(19) 0.71600(19) 0.0311(8) Uani 1 1 d . . . . .
H57C H 0.600000 0.267092 0.668589 0.047 Uiso 1 1 calc R U . . .
H57A H 0.596810 0.319913 0.719178 0.047 Uiso 1 1 calc R U . . .
H57B H 0.722627 0.263883 0.722648 0.047 Uiso 1 1 calc R U . . .
N2 N 0.3368(3) 0.04845(19) 0.93988(16) 0.0313(7) Uani 1 1 d D . . . .
H2A H 0.361(4) 0.0063(14) 0.931(2) 0.025(10) Uiso 1 1 d D . . . .
H2C H 0.355(5) 0.050(2) 0.9843(14) 0.046(12) Uiso 1 1 d D . . . .
N3 N -0.0316(4) 0.6195(2) 0.0621(2) 0.0455(9) Uani 1 1 d D . . . .
H3A H 0.012(6) 0.599(3) 0.1040(19) 0.076(18) Uiso 1 1 d D . . . .
C58 C 0.0072(5) 0.6953(3) 0.0290(3) 0.0557(12) Uani 1 1 d . . . . .
C59 C 0.1478(5) 0.7142(3) 0.0350(3) 0.0596(13) Uani 1 1 d . . . . .
H59 H 0.209526 0.679759 0.064490 0.072 Uiso 1 1 calc R U . . .
C60 C 0.1917(6) 0.7840(4) -0.0034(3) 0.0797(18) Uani 1 1 d D . . . .
H60A H 0.286649 0.792596 -0.009085 0.096 Uiso 0.5 1 calc R U P A 1
H60B H 0.273484 0.802477 0.008969 0.096 Uiso 0.5 1 calc R U P B 2
C67B C 0.0444(18) 0.1858(9) 0.4221(7) 0.052(4) Uani 0.3 1 d D U P C 2
H67F H -0.052734 0.197759 0.413148 0.078 Uiso 0.3 1 calc R U P C 2
H67D H 0.057647 0.132819 0.440195 0.078 Uiso 0.3 1 calc R U P C 2
H67E H 0.076333 0.208457 0.457841 0.078 Uiso 0.3 1 calc R U P C 2
C67A C -0.0008(5) 0.1737(3) 0.3852(4) 0.0326(12) Uani 0.7 1 d D U P C 1
H67A H -0.033509 0.192420 0.424689 0.049 Uiso 0.7 1 calc R U P C 1
H67B H -0.072458 0.180701 0.349177 0.049 Uiso 0.7 1 calc R U P C 1
H67C H 0.022293 0.121619 0.404085 0.049 Uiso 0.7 1 calc R U P C 1
C66B C 0.0796(19) 0.1712(7) 0.2980(8) 0.056(4) Uani 0.3 1 d D U P C 2
H66D H -0.018664 0.179487 0.290004 0.084 Uiso 0.3 1 calc R U P C 2
H66E H 0.128692 0.187483 0.251893 0.084 Uiso 0.3 1 calc R U P C 2
H66F H 0.098666 0.119095 0.320070 0.084 Uiso 0.3 1 calc R U P C 2
C66A C 0.1837(6) 0.1872(3) 0.2864(3) 0.0315(11) Uani 0.7 1 d D U P C 1
H66C H 0.264652 0.214403 0.265125 0.047 Uiso 0.7 1 calc R U P C 1
H66A H 0.208062 0.135256 0.304607 0.047 Uiso 0.7 1 calc R U P C 1
H66B H 0.113311 0.194338 0.249698 0.047 Uiso 0.7 1 calc R U P C 1
C65B C 0.2837(7) 0.1986(8) 0.3590(11) 0.050(4) Uani 0.3 1 d D U P C 2
H65E H 0.299858 0.145907 0.377984 0.074 Uiso 0.3 1 calc R U P C 2
H65F H 0.330150 0.216597 0.312280 0.074 Uiso 0.3 1 calc R U P C 2
H65D H 0.319375 0.222878 0.392722 0.074 Uiso 0.3 1 calc R U P C 2
C65A C 0.2443(6) 0.2010(3) 0.4075(3) 0.0351(12) Uani 0.7 1 d D U P C 1
H65A H 0.325983 0.227101 0.385612 0.053 Uiso 0.7 1 calc R U P C 1
H65B H 0.213226 0.218343 0.448191 0.053 Uiso 0.7 1 calc R U P C 1
H65C H 0.265997 0.148655 0.424687 0.053 Uiso 0.7 1 calc R U P C 1
C68 C -0.1352(3) 0.08338(19) 0.83022(18) 0.0251(7) Uani 1 1 d . . . . .
H68A H -0.186385 0.040791 0.826913 0.010(15) Uiso 0.5 1 calc R . P D 1
H68B H -0.202057 0.123374 0.829382 0.03(2) Uiso 0.5 1 calc R . P D 1
H68D H -0.161398 0.125996 0.847166 0.05(2) Uiso 0.5 1 calc R . P E 2
H68C H -0.219266 0.064184 0.815880 0.027(19) Uiso 0.5 1 calc R . P E 2
C63B C -0.0749(12) 0.7401(6) -0.0252(7) 0.056(3) Uani 0.5 1 d D U P F 2
C62B C -0.0163(12) 0.8064(6) -0.0687(6) 0.059(2) Uani 0.5 1 d D U P F 2
H62B H -0.070518 0.838131 -0.105191 0.070 Uiso 0.5 1 calc R U P F 2
C61B C 0.1116(14) 0.8256(8) -0.0603(6) 0.068(3) Uani 0.5 1 d D U P F 2
H61B H 0.147965 0.867814 -0.093313 0.082 Uiso 0.5 1 calc R U P F 2
H2B H 0.247(2) 0.053(2) 0.935(2) 0.024(10) Uiso 1 1 d D . . . .
H3B H -0.120(3) 0.607(3) 0.071(3) 0.09(2) Uiso 1 1 d D . . . .
C61A C 0.0966(13) 0.8427(6) -0.0342(7) 0.062(3) Uani 0.5 1 d D U P F 1
H61A H 0.126287 0.891383 -0.051172 0.074 Uiso 0.5 1 calc R U P F 1
C62A C -0.0398(12) 0.8269(5) -0.0387(6) 0.054(2) Uani 0.5 1 d D U P F 1
H62A H -0.100336 0.863919 -0.065581 0.064 Uiso 0.5 1 calc R U P F 1
C63A C -0.0915(11) 0.7559(6) -0.0038(6) 0.049(3) Uani 0.5 1 d D U P F 1
C64B C -0.2170(13) 0.7201(8) -0.0394(7) 0.068(3) Uani 0.5 1 d D U P F 2
H64F H -0.256400 0.758690 -0.079346 0.102 Uiso 0.5 1 calc R U P F 2
H64D H -0.212925 0.674159 -0.052053 0.102 Uiso 0.5 1 calc R U P F 2
H64E H -0.273910 0.714474 0.003882 0.102 Uiso 0.5 1 calc R U P F 2
C64A C -0.2390(11) 0.7381(6) -0.0094(7) 0.056(3) Uani 0.5 1 d D U P F 1
H64B H -0.253807 0.687244 0.017968 0.085 Uiso 0.5 1 calc R U P F 1
H64C H -0.297764 0.770184 0.010255 0.085 Uiso 0.5 1 calc R U P F 1
H64A H -0.261216 0.745289 -0.060053 0.085 Uiso 0.5 1 calc R U P F 1
S1 S 0.16170(8) 0.49140(4) 0.36795(4) 0.01987(19) Uani 1 1 d . . . . .
S2 S 0.16932(8) 0.00990(5) 0.62751(5) 0.0252(2) Uani 1 1 d . . . . .
O11 O 0.0592(3) 0.0380(2) 0.90698(16) 0.0635(10) Uani 1 1 d . . . . .
O12A O -0.1392(5) 0.0574(3) 0.9589(3) 0.0351(12) Uani 0.5 1 d . U P G 1
H12A H -0.113746 0.085396 0.981904 0.053 Uiso 0.5 1 calc R U P G 1
C69A C -0.0573(8) 0.0628(5) 0.9028(4) 0.0281(16) Uani 0.5 1 d . U P G 1
O12B O -0.1425(6) -0.0310(3) 0.9279(3) 0.0417(13) Uani 0.5 1 d . U P G 2
H12B H -0.221295 -0.026498 0.911096 0.063 Uiso 0.5 1 calc R U P G 2
C69B C -0.0681(8) 0.0252(6) 0.8909(4) 0.0317(17) Uani 0.5 1 d . U P G 2

loop_
_atom_site_aniso_label
_atom_site_aniso_U_11
_atom_site_aniso_U_22
_atom_site_aniso_U_33
_atom_site_aniso_U_23
_atom_site_aniso_U_13
_atom_site_aniso_U_12
C1 0.0119(14) 0.0165(14) 0.0191(15) -0.0010(12) 0.0017(12) 0.0015(11)
C2 0.0097(14) 0.0200(14) 0.0172(14) -0.0036(12) 0.0033(11) -0.0034(11)
C3 0.0118(15) 0.0231(15) 0.0162(15) -0.0001(12) 0.0033(12) 0.0004(11)
C4 0.0167(16) 0.0195(15) 0.0187(15) 0.0015(12) 0.0064(12) -0.0005(12)
C5 0.0175(16) 0.0206(15) 0.0247(16) -0.0074(13) 0.0034(13) -0.0040(12)
C6 0.0126(15) 0.0241(15) 0.0181(15) -0.0045(13) 0.0018(12) -0.0010(12)
C7 0.0219(17) 0.0173(15) 0.0327(18) 0.0000(14) 0.0015(14) 0.0012(12)
C8 0.0204(16) 0.0137(13) 0.0172(15) -0.0047(12) -0.0042(12) 0.0005(11)
C9 0.0223(16) 0.0127(13) 0.0125(14) -0.0022(11) -0.0024(12) -0.0031(11)
C10 0.0149(15) 0.0161(14) 0.0159(14) -0.0044(12) -0.0011(11) -0.0015(11)
C11 0.0202(16) 0.0137(13) 0.0128(14) -0.0034(11) -0.0018(12) -0.0013(11)
C12 0.0184(16) 0.0172(14) 0.0136(14) -0.0027(12) 0.0008(12) -0.0022(11)
C13 0.0137(15) 0.0164(14) 0.0207(15) -0.0070(12) 0.0018(12) -0.0013(11)
C14 0.0151(15) 0.0190(14) 0.0148(14) 0.0010(12) -0.0009(12) 0.0001(11)
C15 0.0294(18) 0.0194(15) 0.0211(16) -0.0001(13) -0.0003(14) 0.0023(13)
C16 0.0205(17) 0.0238(16) 0.0195(16) 0.0013(13) -0.0076(13) 0.0000(12)
C17 0.0234(17) 0.0280(17) 0.0152(15) 0.0035(13) -0.0018(13) 0.0030(13)
C18 0.0170(16) 0.0251(16) 0.0263(17) -0.0072(14) -0.0064(13) -0.0003(12)
C19 0.0220(19) 0.0358(19) 0.0237(17) 0.0030(15) -0.0027(14) -0.0085(14)
C20 0.0198(16) 0.0182(14) 0.0167(15) -0.0006(12) -0.0009(12) -0.0031(12)
C21 0.0276(18) 0.0128(14) 0.0127(14) 0.0067(12) -0.0035(13) 0.0009(12)
O1 0.0239(12) 0.0164(11) 0.0272(12) -0.0024(9) -0.0093(10) 0.0031(9)
O2 0.0198(12) 0.0224(11) 0.0186(12) -0.0017(9) -0.0045(9) 0.0028(9)
O3 0.0245(17) 0.125(3) 0.0307(16) -0.0051(18) 0.0038(12) -0.0145(17)
O4 0.0316(15) 0.0556(17) 0.0257(14) -0.0092(13) -0.0076(11) 0.0039(12)
O5 0.0242(13) 0.0278(12) 0.0178(11) -0.0008(9) -0.0073(9) 0.0007(9)
O6 0.0293(13) 0.0326(13) 0.0177(11) -0.0044(10) -0.0036(10) 0.0049(10)
N1 0.0195(15) 0.0319(16) 0.0205(14) -0.0080(13) -0.0016(12) -0.0016(12)
C22 0.0187(16) 0.0218(15) 0.0192(15) -0.0030(13) -0.0018(12) -0.0050(12)
C23 0.0232(17) 0.0266(16) 0.0231(17) -0.0096(14) 0.0036(13) -0.0035(13)
C24 0.036(2) 0.0233(16) 0.0166(16) -0.0032(13) 0.0033(14) -0.0077(14)
C25 0.0286(18) 0.0206(16) 0.0249(17) -0.0055(13) -0.0033(14) -0.0062(13)
C26 0.0250(18) 0.0281(17) 0.0298(18) -0.0119(15) -0.0016(14) 0.0010(13)
C27 0.0230(17) 0.0345(18) 0.0209(16) -0.0089(14) -0.0018(13) -0.0021(14)
C28 0.041(2) 0.0298(18) 0.0306(19) -0.0065(16) -0.0068(16) 0.0019(16)
C29 0.0159(15) 0.0212(15) 0.0204(15) -0.0042(13) -0.0010(12) -0.0034(12)
C30 0.0155(15) 0.0229(15) 0.0183(15) -0.0050(13) -0.0017(12) -0.0032(12)
C31 0.0171(16) 0.0236(16) 0.0147(14) -0.0004(12) -0.0020(12) -0.0034(12)
C32 0.0172(16) 0.0226(16) 0.0179(15) 0.0024(13) -0.0076(12) -0.0001(12)
C33 0.0167(16) 0.0228(16) 0.0220(16) -0.0070(13) -0.0029(12) 0.0036(12)
C34 0.0129(15) 0.0262(16) 0.0174(15) -0.0030(13) -0.0031(12) 0.0012(12)
C35 0.0240(18) 0.0183(15) 0.0310(18) 0.0021(14) -0.0056(14) 0.0019(13)
C36 0.038(2) 0.0223(18) 0.051(2) 0.0056(17) 0.0051(19) -0.0048(15)
C37 0.036(2) 0.0227(18) 0.053(2) 0.0039(17) -0.0165(19) 0.0050(15)
C38 0.047(2) 0.0215(17) 0.048(2) -0.0077(17) -0.0081(19) -0.0056(16)
C39 0.0256(17) 0.0178(15) 0.0217(16) -0.0081(13) 0.0098(13) -0.0053(12)
C40 0.0295(18) 0.0180(15) 0.0163(15) -0.0055(12) 0.0037(13) -0.0023(12)
C41 0.0192(16) 0.0194(15) 0.0173(15) -0.0050(12) 0.0007(12) -0.0007(12)
C42 0.0208(16) 0.0140(14) 0.0142(14) -0.0023(12) 0.0019(12) -0.0007(11)
C43 0.0209(16) 0.0181(14) 0.0190(15) -0.0060(12) 0.0003(12) -0.0001(12)
C44 0.0182(16) 0.0212(15) 0.0270(17) -0.0125(13) 0.0038(13) -0.0013(12)
C45 0.0199(16) 0.0179(14) 0.0149(15) -0.0009(12) 0.0004(12) -0.0007(12)
C46 0.0210(17) 0.0224(16) 0.0205(16) 0.0007(13) 0.0021(13) 0.0020(13)
C47 0.0235(17) 0.0256(16) 0.0171(16) 0.0030(13) -0.0020(13) -0.0027(13)
C48 0.0255(18) 0.0202(15) 0.0220(16) 0.0001(13) -0.0006(13) -0.0046(13)
C49 0.037(2) 0.0256(17) 0.0184(16) 0.0002(14) 0.0025(14) -0.0045(14)
C50 0.065(3) 0.0256(18) 0.0165(17) 0.0006(14) 0.0110(17) -0.0231(18)
O7 0.0248(13) 0.0203(12) 0.0374(14) -0.0051(11) 0.0093(11) -0.0051(10)
O8 0.0292(14) 0.0294(12) 0.0275(14) -0.0079(11) 0.0148(11) -0.0124(10)
O9 0.0543(18) 0.0365(14) 0.0210(12) -0.0058(11) 0.0155(12) -0.0186(12)
O10 0.083(2) 0.076(2) 0.0202(13) -0.0160(14) 0.0175(14) -0.0517(19)
C51 0.0214(17) 0.0273(17) 0.0205(16) -0.0015(13) -0.0004(13) -0.0016(13)
C52 0.0226(17) 0.0277(17) 0.0222(16) -0.0053(14) -0.0042(13) -0.0003(13)
C53 0.0277(18) 0.0250(16) 0.0184(16) -0.0047(13) -0.0021(13) 0.0037(13)
C54 0.0242(17) 0.0196(15) 0.0228(16) -0.0013(13) 0.0005(13) 0.0060(13)
C55 0.0235(18) 0.0267(17) 0.0283(18) -0.0093(14) -0.0011(14) -0.0001(13)
C56 0.0283(19) 0.0353(18) 0.0181(16) -0.0058(14) -0.0001(14) -0.0031(14)
C57 0.041(2) 0.0234(17) 0.0262(18) -0.0032(14) 0.0029(16) -0.0039(15)
N2 0.0302(18) 0.0441(19) 0.0183(15) -0.0057(14) 0.0035(13) -0.0150(15)
N3 0.045(2) 0.057(2) 0.0305(19) -0.0057(17) -0.0038(16) 0.0005(18)
C58 0.055(3) 0.057(3) 0.045(3) 0.002(2) -0.007(2) 0.004(2)
C59 0.057(3) 0.059(3) 0.056(3) -0.004(2) -0.026(2) 0.006(2)
C60 0.059(4) 0.092(4) 0.072(4) 0.005(3) -0.011(3) -0.027(3)
C67B 0.048(7) 0.041(7) 0.058(8) 0.001(6) 0.015(6) 0.000(6)
C67A 0.026(3) 0.018(2) 0.046(3) 0.003(2) 0.005(2) -0.0016(19)
C66B 0.069(8) 0.034(6) 0.065(8) -0.015(6) -0.011(7) 0.016(6)
C66A 0.032(3) 0.021(2) 0.038(3) -0.005(2) 0.007(2) 0.005(2)
C65B 0.044(7) 0.035(6) 0.065(8) -0.007(6) 0.001(6) 0.003(5)
C65A 0.035(3) 0.020(2) 0.043(3) 0.003(2) -0.011(3) 0.005(2)
C68 0.0184(17) 0.0311(18) 0.0236(17) -0.0051(14) 0.0030(13) 0.0011(13)
C63B 0.054(5) 0.050(5) 0.056(6) -0.002(4) -0.011(4) -0.004(4)
C62B 0.063(4) 0.050(4) 0.060(5) -0.011(4) 0.011(4) -0.016(4)
C61B 0.067(5) 0.084(6) 0.047(6) -0.006(5) 0.000(5) -0.022(4)
C61A 0.067(5) 0.053(5) 0.057(6) 0.000(5) -0.016(5) -0.015(4)
C62A 0.057(4) 0.045(4) 0.055(5) -0.008(4) 0.002(4) -0.001(3)
C63A 0.040(4) 0.056(5) 0.051(5) -0.014(4) 0.002(4) -0.002(4)
C64B 0.058(6) 0.065(6) 0.070(7) -0.001(5) -0.007(5) -0.018(5)
C64A 0.038(4) 0.046(5) 0.077(7) -0.005(5) -0.006(5) 0.006(3)
S1 0.0140(4) 0.0267(4) 0.0213(4) -0.0108(3) 0.0004(3) 0.0000(3)
S2 0.0176(4) 0.0328(4) 0.0314(5) -0.0188(4) 0.0035(3) -0.0052(3)
O11 0.0298(17) 0.123(3) 0.0283(15) -0.0089(17) -0.0041(13) 0.0172(18)
O12A 0.023(3) 0.059(3) 0.019(2) -0.002(2) 0.004(2) -0.006(2)
C69A 0.021(4) 0.037(4) 0.022(4) -0.002(3) 0.001(3) -0.001(3)
O12B 0.033(3) 0.055(3) 0.029(3) 0.002(2) -0.002(2) -0.005(2)
C69B 0.023(4) 0.050(5) 0.018(3) -0.005(4) 0.002(3) -0.003(4)

loop_
_atom_type_symbol
_atom_type_description
_atom_type_scat_dispersion_real
_atom_type_scat_dispersion_imag
_atom_type_scat_source
C C 0.0033 0.0016 'International Tables Vol C Tables 4.2.6.8 and 6.1.1.4'
H H 0.0000 0.0000 'International Tables Vol C Tables 4.2.6.8 and 6.1.1.4'
N N 0.0061 0.0033 'International Tables Vol C Tables 4.2.6.8 and 6.1.1.4'
O O 0.0106 0.0060 'International Tables Vol C Tables 4.2.6.8 and 6.1.1.4'
S S 0.1246 0.1234 'International Tables Vol C Tables 4.2.6.8 and 6.1.1.4'

loop_
_geom_angle_atom_site_label_1
_geom_angle_atom_site_label_2
_geom_angle_atom_site_label_3
_geom_angle
O1 C1 C6 118.7(3)
O1 C1 C2 121.4(3)
C6 C1 C2 120.0(3)
C3 C2 C1 120.2(3)
C3 C2 S1 120.4(2)
C1 C2 S1 119.4(2)
C4 C3 C2 121.4(3)
C3 C4 C5 116.8(3)
C3 C4 C7 122.0(3)
C5 C4 C7 121.1(3)
C6 C5 C4 123.1(3)
C1 C6 C5 118.4(3)
C1 C6 C18 121.9(3)
C5 C6 C18 119.7(3)
C67A C7 C66A 111.3(4)
C67A C7 C4 109.3(3)
C65B C7 C4 113.8(6)
C66A C7 C4 108.6(3)
C65B C7 C67B 112.9(10)
C4 C7 C67B 106.8(6)
C65B C7 C66B 105.5(10)
C4 C7 C66B 111.6(6)
C67B C7 C66B 106.0(11)
C67A C7 C65A 108.9(4)
C66A C7 C65A 107.0(4)
C4 C7 C65A 111.7(3)
O2 C8 C9 122.6(3)
O2 C8 C13 119.0(3)
C9 C8 C13 118.4(3)
C10 C9 C8 119.5(3)
C10 C9 C20 119.1(3)
C8 C9 C20 121.3(3)
C9 C10 C11 122.7(3)
C12 C11 C10 117.1(3)
C12 C11 C14 123.0(3)
C10 C11 C14 119.9(3)
C11 C12 C13 121.7(3)
C12 C13 C8 120.7(3)
C12 C13 S1 119.0(2)
C8 C13 S1 120.3(2)
C15 C14 C17 108.6(2)
C15 C14 C16 110.0(3)
C17 C14 C16 108.2(3)
C15 C14 C11 108.9(2)
C17 C14 C11 111.7(2)
C16 C14 C11 109.4(2)
C19 C18 C6 111.5(3)
O3 C19 O4 122.0(3)
O3 C19 C18 123.3(3)
O4 C19 C18 114.6(3)
C9 C20 C21 115.5(2)
O6 C21 O5 124.7(3)
O6 C21 C20 118.6(3)
O5 C21 C20 116.7(3)
C27 C22 C23 120.9(3)
C27 C22 N1 120.6(3)
C23 C22 N1 118.5(3)
C24 C23 C22 119.1(3)
C23 C24 C25 121.8(3)
C24 C25 C26 117.9(3)
C24 C25 C28 120.9(3)
C26 C25 C28 121.2(3)
C27 C26 C25 121.4(3)
C22 C27 C26 118.9(3)
O7 C29 C30 122.7(3)
O7 C29 C34 117.7(3)
C30 C29 C34 119.7(3)
C29 C30 C31 119.7(3)
C29 C30 S2 119.6(2)
C31 C30 S2 120.7(2)
C32 C31 C30 122.1(3)
C31 C32 C33 117.1(3)
C31 C32 C35 122.9(3)
C33 C32 C35 119.9(3)
C34 C33 C32 122.6(3)
C33 C34 C29 118.7(3)
C33 C34 C68 121.7(3)
C29 C34 C68 119.5(3)
C38 C35 C32 110.5(3)
C38 C35 C37 110.1(3)
C32 C35 C37 108.6(3)
C38 C35 C36 108.1(3)
C32 C35 C36 111.9(3)
C37 C35 C36 107.7(3)
O8 C39 C44 118.5(3)
O8 C39 C40 122.5(3)
C44 C39 C40 119.0(3)
C41 C40 C39 118.7(3)
C41 C40 C49 119.5(3)
C39 C40 C49 121.8(3)
C40 C41 C42 123.1(3)
C43 C42 C41 116.6(3)
C43 C42 C45 122.9(3)
C41 C42 C45 120.5(3)
C42 C43 C44 121.9(3)
C43 C44 C39 120.6(3)
C43 C44 S2 118.8(2)
C39 C44 S2 120.5(2)
C47 C45 C46 108.1(3)
C47 C45 C48 108.5(2)
C46 C45 C48 109.5(3)
C47 C45 C42 112.0(2)
C46 C45 C42 109.6(2)
C48 C45 C42 109.1(2)
C50 C49 C40 114.2(3)
O10 C50 O9 123.6(4)
O10 C50 C49 118.5(4)
O9 C50 C49 117.8(3)
C52 C51 C56 121.5(3)
C52 C51 N2 118.9(3)
C56 C51 N2 119.5(3)
C51 C52 C53 118.8(3)
C52 C53 C54 121.3(3)
C55 C54 C53 118.2(3)
C55 C54 C57 121.3(3)
C53 C54 C57 120.5(3)
C54 C55 C56 121.3(3)
C51 C56 C55 118.9(3)
C63B C58 C59 119.6(6)
C63B C58 N3 118.9(6)
C59 C58 N3 118.2(4)
C59 C58 C63A 117.4(5)
N3 C58 C63A 124.1(5)
C60 C59 C58 119.4(5)
C61B C60 C59 118.3(8)
C59 C60 C61A 121.7(7)
C69B C68 C34 111.1(4)
C34 C68 C69A 112.3(4)
C58 C63B C62B 116.8(9)
C58 C63B C64B 122.5(9)
C62B C63B C64B 120.6(11)
C61B C62B C63B 123.2(11)
C62B C61B C60 120.7(11)
C62A C61A C60 118.8(10)
C61A C62A C63A 121.7(10)
C62A C63A C58 118.7(9)
C62A C63A C64A 122.0(10)
C58 C63A C64A 118.6(8)
C2 S1 C13 101.21(13)
C30 S2 C44 99.39(14)
O11 C69A O12A 124.0(7)
O11 C69A C68 121.1(6)
O12A C69A C68 112.7(6)
O12B C69B O11 125.1(7)
O12B C69B C68 118.5(6)
O11 C69B C68 116.2(7)

loop_
_geom_bond_atom_site_label_1
_geom_bond_atom_site_label_2
_geom_bond_distance
C1 O1 1.379(4)
C1 C6 1.388(4)
C1 C2 1.396(4)
C2 C3 1.396(4)
C2 S1 1.785(3)
C3 C4 1.389(4)
C4 C5 1.402(4)
C4 C7 1.534(4)
C5 C6 1.395(4)
C6 C18 1.508(4)
C7 C67A 1.521(4)
C7 C65B 1.523(6)
C7 C66A 1.529(4)
C7 C67B 1.542(6)
C7 C66B 1.544(6)
C7 C65A 1.546(4)
C8 O2 1.363(4)
C8 C9 1.403(4)
C8 C13 1.408(4)
C9 C10 1.389(4)
C9 C20 1.526(4)
C10 C11 1.405(4)
C11 C12 1.383(4)
C11 C14 1.545(4)
C12 C13 1.394(4)
C13 S1 1.786(3)
C14 C15 1.525(4)
C14 C17 1.532(4)
C14 C16 1.536(4)
C18 C19 1.503(5)
C19 O3 1.210(5)
C19 O4 1.317(4)
C20 C21 1.528(4)
C21 O6 1.246(4)
C21 O5 1.281(4)
N1 C22 1.461(4)
C22 C27 1.385(5)
C22 C23 1.390(5)
C23 C24 1.380(5)
C24 C25 1.394(5)
C25 C26 1.393(5)
C25 C28 1.506(5)
C26 C27 1.394(5)
C29 O7 1.365(4)
C29 C30 1.393(4)
C29 C34 1.402(4)
C30 C31 1.398(4)
C30 S2 1.782(3)
C31 C32 1.376(5)
C32 C33 1.402(5)
C32 C35 1.538(4)
C33 C34 1.389(4)
C34 C68 1.508(4)
C35 C38 1.523(5)
C35 C37 1.537(5)
C35 C36 1.539(5)
C39 O8 1.369(4)
C39 C44 1.396(5)
C39 C40 1.405(5)
C40 C41 1.395(4)
C40 C49 1.526(4)
C41 C42 1.404(4)
C42 C43 1.387(4)
C42 C45 1.537(4)
C43 C44 1.395(4)
C44 S2 1.784(3)
C45 C47 1.535(4)
C45 C46 1.537(4)
C45 C48 1.536(4)
C49 C50 1.520(5)
C50 O10 1.257(5)
C50 O9 1.268(5)
C51 C52 1.380(5)
C51 C56 1.383(5)
C51 N2 1.470(4)
C52 C53 1.387(5)
C53 C54 1.400(5)
C54 C55 1.388(5)
C54 C57 1.510(5)
C55 C56 1.389(5)
N3 C58 1.438(6)
C58 C63B 1.374(13)
C58 C59 1.422(7)
C58 C63A 1.461(13)
C59 C60 1.378(7)
C60 C61B 1.372(10)
C60 C61A 1.407(10)
C68 C69B 1.483(9)
C68 C69A 1.527(8)
C63B C62B 1.406(10)
C63B C64B 1.478(10)
C62B C61B 1.317(17)
C61A C62A 1.363(16)
C62A C63A 1.407(10)
C63A C64A 1.479(10)
O11 C69A 1.194(8)
O11 C69B 1.313(9)
O12A C69A 1.293(9)
O12B C69B 1.310(10)

loop_
_geom_torsion_atom_site_label_1
_geom_torsion_atom_site_label_2
_geom_torsion_atom_site_label_3
_geom_torsion_atom_site_label_4
_geom_torsion
O1 C1 C2 C3 -177.0(3)
C6 C1 C2 C3 3.7(4)
O1 C1 C2 S1 4.9(4)
C6 C1 C2 S1 -174.4(2)
C1 C2 C3 C4 -0.3(4)
S1 C2 C3 C4 177.8(2)
C2 C3 C4 C5 -2.9(4)
C2 C3 C4 C7 179.5(3)
C3 C4 C5 C6 2.8(4)
C7 C4 C5 C6 -179.5(3)
O1 C1 C6 C5 176.9(3)
C2 C1 C6 C5 -3.8(4)
O1 C1 C6 C18 -0.1(4)
C2 C1 C6 C18 179.2(3)
C4 C5 C6 C1 0.5(5)
C4 C5 C6 C18 177.5(3)
C3 C4 C7 C67A 109.2(4)
C5 C4 C7 C67A -68.4(4)
C3 C4 C7 C65B -52.8(9)
C5 C4 C7 C65B 129.7(8)
C3 C4 C7 C66A -129.3(4)
C5 C4 C7 C66A 53.2(4)
C3 C4 C7 C67B 72.5(9)
C5 C4 C7 C67B -105.0(9)
C3 C4 C7 C66B -172.0(8)
C5 C4 C7 C66B 10.5(9)
C3 C4 C7 C65A -11.4(5)
C5 C4 C7 C65A 171.0(4)
O2 C8 C9 C10 -178.0(3)
C13 C8 C9 C10 2.9(4)
O2 C8 C9 C20 6.0(4)
C13 C8 C9 C20 -173.1(3)
C8 C9 C10 C11 -2.9(4)
C20 C9 C10 C11 173.2(3)
C9 C10 C11 C12 1.2(4)
C9 C10 C11 C14 -179.0(3)
C10 C11 C12 C13 0.5(4)
C14 C11 C12 C13 -179.4(3)
C11 C12 C13 C8 -0.3(4)
C11 C12 C13 S1 -179.2(2)
O2 C8 C13 C12 179.5(3)
C9 C8 C13 C12 -1.4(4)
O2 C8 C13 S1 -1.6(4)
C9 C8 C13 S1 177.5(2)
C12 C11 C14 C15 110.4(3)
C10 C11 C14 C15 -69.4(3)
C12 C11 C14 C17 -9.5(4)
C10 C11 C14 C17 170.6(3)
C12 C11 C14 C16 -129.3(3)
C10 C11 C14 C16 50.8(4)
C1 C6 C18 C19 100.4(3)
C5 C6 C18 C19 -76.6(4)
C6 C18 C19 O3 -10.5(5)
C6 C18 C19 O4 168.3(3)
C10 C9 C20 C21 117.8(3)
C8 C9 C20 C21 -66.2(4)
C9 C20 C21 O6 -119.2(3)
C9 C20 C21 O5 60.8(4)
C27 C22 C23 C24 0.4(5)
N1 C22 C23 C24 -179.1(3)
C22 C23 C24 C25 -1.7(5)
C23 C24 C25 C26 1.4(5)
C23 C24 C25 C28 -178.9(3)
C24 C25 C26 C27 0.1(5)
C28 C25 C26 C27 -179.6(3)
C23 C22 C27 C26 1.0(5)
N1 C22 C27 C26 -179.5(3)
C25 C26 C27 C22 -1.3(5)
O7 C29 C30 C31 -177.9(3)
C34 C29 C30 C31 1.7(4)
O7 C29 C30 S2 4.3(4)
C34 C29 C30 S2 -176.1(2)
C29 C30 C31 C32 0.7(5)
S2 C30 C31 C32 178.5(2)
C30 C31 C32 C33 -3.0(4)
C30 C31 C32 C35 180.0(3)
C31 C32 C33 C34 3.0(4)
C35 C32 C33 C34 -179.9(3)
C32 C33 C34 C29 -0.7(5)
C32 C33 C34 C68 178.2(3)
O7 C29 C34 C33 177.9(3)
C30 C29 C34 C33 -1.7(4)
O7 C29 C34 C68 -1.1(4)
C30 C29 C34 C68 179.3(3)
C31 C32 C35 C38 -133.3(3)
C33 C32 C35 C38 49.7(4)
C31 C32 C35 C37 105.8(4)
C33 C32 C35 C37 -71.1(4)
C31 C32 C35 C36 -12.9(4)
C33 C32 C35 C36 170.1(3)
O8 C39 C40 C41 -177.1(3)
C44 C39 C40 C41 4.0(4)
O8 C39 C40 C49 5.5(5)
C44 C39 C40 C49 -173.5(3)
C39 C40 C41 C42 -3.4(5)
C49 C40 C41 C42 174.1(3)
C40 C41 C42 C43 0.7(4)
C40 C41 C42 C45 -179.4(3)
C41 C42 C43 C44 1.3(4)
C45 C42 C43 C44 -178.6(3)
C42 C43 C44 C39 -0.7(5)
C42 C43 C44 S2 179.0(2)
O8 C39 C44 C43 179.0(3)
C40 C39 C44 C43 -2.1(4)
O8 C39 C44 S2 -0.7(4)
C40 C39 C44 S2 178.3(2)
C43 C42 C45 C47 -9.3(4)
C41 C42 C45 C47 170.7(3)
C43 C42 C45 C46 -129.3(3)
C41 C42 C45 C46 50.7(4)
C43 C42 C45 C48 110.8(3)
C41 C42 C45 C48 -69.1(3)
C41 C40 C49 C50 116.6(3)
C39 C40 C49 C50 -66.0(4)
C40 C49 C50 O10 -114.9(4)
C40 C49 C50 O9 64.6(4)
C56 C51 C52 C53 0.4(5)
N2 C51 C52 C53 -177.4(3)
C51 C52 C53 C54 -1.0(5)
C52 C53 C54 C55 0.6(5)
C52 C53 C54 C57 -179.0(3)
C53 C54 C55 C56 0.4(5)
C57 C54 C55 C56 180.0(3)
C52 C51 C56 C55 0.6(5)
N2 C51 C56 C55 178.4(3)
C54 C55 C56 C51 -1.0(5)
C63B C58 C59 C60 13.0(10)
N3 C58 C59 C60 172.4(5)
C63A C58 C59 C60 -13.7(9)
C58 C59 C60 C61B -17.1(11)
C58 C59 C60 C61A 15.2(11)
C33 C34 C68 C69B -122.6(5)
C29 C34 C68 C69B 56.3(6)
C33 C34 C68 C69A -88.9(5)
C29 C34 C68 C69A 90.0(5)
C59 C58 C63B C62B -4.8(15)
N3 C58 C63B C62B -164.1(9)
C59 C58 C63B C64B 173.7(10)
N3 C58 C63B C64B 14.4(16)
C58 C63B C62B C61B 1.2(19)
C64B C63B C62B C61B -177.3(13)
C63B C62B C61B C60 -6(2)
C59 C60 C61B C62B 13.6(17)
C59 C60 C61A C62A -13.0(16)
C60 C61A C62A C63A 9.7(19)
C61A C62A C63A C58 -8.8(17)
C61A C62A C63A C64A -179.1(12)
C59 C58 C63A C62A 10.6(13)
N3 C58 C63A C62A -176.0(8)
C59 C58 C63A C64A -178.8(9)
N3 C58 C63A C64A -5.3(14)
C3 C2 S1 C13 73.1(3)
C1 C2 S1 C13 -108.7(2)
C12 C13 S1 C2 -101.4(2)
C8 C13 S1 C2 79.7(3)
C29 C30 S2 C44 -110.3(3)
C31 C30 S2 C44 71.9(3)
C43 C44 S2 C30 -100.9(3)
C39 C44 S2 C30 78.7(3)
C34 C68 C69A O11 -30.0(9)
C34 C68 C69A O12A 166.2(6)
C34 C68 C69B O12B -138.5(7)
C34 C68 C69B O11 46.9(8)
